data_1564905
loop_
_publ_author_name
'Wang, Beibei'
'Liu, Heng'
'Zhang, Chunyu'
'Tang, Tao'
'Zhang, Xuequan'

_publ_section_title
;
 Propylene homopolymerization and copolymerization with ethylene by
 acenaphthene-based \a-diimine nickel complexes to access EPR-like
 elastomers
;
_journal_issue 43
_journal_name_full 'Polymer Chemistry'
_journal_page_first 6307
_journal_page_last 6318
_journal_paper_doi 10.1039/D1PY00923K
_journal_volume 12
_journal_year 2021
_chemical_formula_sum 'C31 H24 Br N Ni0.5'
_chemical_formula_weight 519.78
_space_group_crystal_system monoclinic
_space_group_IT_number 15
_space_group_name_Hall '-C 2yc'
_space_group_name_H-M_alt 'C 1 2/c 1'
_atom_sites_solution_hydrogens geom
_audit_creation_method SHELXL-2017/1
_audit_update_record
;
2021-03-22 deposited with the CCDC.	2021-10-11 downloaded from the CCDC.
;
_cell_angle_alpha 90
_cell_angle_beta 119.380(4)
_cell_angle_gamma 90
_cell_formula_units_Z 8
_cell_length_a 29.143(4)
_cell_length_b 12.407(2)
_cell_length_c 17.891(3)
_cell_measurement_reflns_used 4977
_cell_measurement_temperature 207(2)
_cell_measurement_theta_max 25.03
_cell_measurement_theta_min 2.00
_cell_volume 5637.0(15)
_computing_cell_refinement 'Bruker SMART'
_computing_data_collection 'Bruker SMART'
_computing_data_reduction 'Bruker SAINT'
_computing_molecular_graphics 'Bruker SHELXTL'
_computing_publication_material 'Bruker SHELXTL'
_computing_structure_refinement 'SHELXL-2017/1 (Sheldrick, 2017)'
_computing_structure_solution 'SHELXL-2017/1 (Sheldrick, 2017)'
_diffrn_ambient_temperature 207(2)
_diffrn_measured_fraction_theta_full 1.000
_diffrn_measured_fraction_theta_max 1.000
_diffrn_measurement_device_type 'Bruker APEX CCD area detector'
_diffrn_measurement_method 'phi and omega scans'
_diffrn_radiation_type MoK\a
_diffrn_radiation_wavelength 0.71073
_diffrn_reflns_av_R_equivalents 0.0987
_diffrn_reflns_av_unetI/netI 0.0626
_diffrn_reflns_Laue_measured_fraction_full 1.000
_diffrn_reflns_Laue_measured_fraction_max 1.000
_diffrn_reflns_limit_h_max 34
_diffrn_reflns_limit_h_min -33
_diffrn_reflns_limit_k_max 14
_diffrn_reflns_limit_k_min -14
_diffrn_reflns_limit_l_max 21
_diffrn_reflns_limit_l_min -21
_diffrn_reflns_number 36170
_diffrn_reflns_point_group_measured_fraction_full 1.000
_diffrn_reflns_point_group_measured_fraction_max 1.000
_diffrn_reflns_theta_full 25.027
_diffrn_reflns_theta_max 25.027
_diffrn_reflns_theta_min 2.004
_exptl_absorpt_coefficient_mu 1.799
_exptl_absorpt_correction_T_max 0.8134
_exptl_absorpt_correction_T_min 0.7039
_exptl_absorpt_correction_type multi-scan
_exptl_absorpt_process_details SADABS
_exptl_crystal_colour colorless
_exptl_crystal_density_diffrn 1.225
_exptl_crystal_description block
_exptl_crystal_F_000 2128
_exptl_crystal_size_max 0.210
_exptl_crystal_size_mid 0.190
_exptl_crystal_size_min 0.120
_platon_squeeze_details
;
;
_refine_diff_density_max 0.686
_refine_diff_density_min -0.496
_refine_diff_density_rms 0.074
_refine_ls_extinction_method none
_refine_ls_goodness_of_fit_ref 1.106
_refine_ls_hydrogen_treatment constr
_refine_ls_matrix_type full
_refine_ls_number_parameters 306
_refine_ls_number_reflns 4977
_refine_ls_number_restraints 1
_refine_ls_restrained_S_all 1.106
_refine_ls_R_factor_all 0.1023
_refine_ls_R_factor_gt 0.0627
_refine_ls_shift/su_max 0.001
_refine_ls_shift/su_mean 0.000
_refine_ls_structure_factor_coef Fsqd
_refine_ls_weighting_details 'w=1/[\s^2^(Fo^2^)+(0.0892P)^2^+4.3067P] where P=(Fo^2^+2Fc^2^)/3'
_refine_ls_weighting_scheme calc
_refine_ls_wR_factor_gt 0.1689
_refine_ls_wR_factor_ref 0.1856
_reflns_Friedel_coverage 0.000
_reflns_number_gt 3185
_reflns_number_total 4977
_reflns_threshold_expression 'I > 2\s(I)'
_cod_data_source_file d1py00923k2.cif
_cod_data_source_block 1
_cod_depositor_comments 'Adding full bibliography for 1564904--1564905.cif.'
_cod_original_cell_volume 5637.1(16)
_cod_original_sg_symbol_H-M 'C 2/c'
_cod_original_formula_sum 'C31 H24 Br N Ni0.50'
_cod_database_code 1564905
_shelx_shelxl_version_number 2017/1
_shelx_space_group_comment
;
The symmetry employed for this shelxl refinement is uniquely defined
by the following loop, which should always be used as a source of
symmetry information in preference to the above space-group names.
They are only intended as comments.
;
_shelx_estimated_absorpt_t_min 0.704
_shelx_estimated_absorpt_t_max 0.813

loop_
_space_group_symop_operation_xyz
'x, y, z'
'-x, y, -z+1/2'
'x+1/2, y+1/2, z'
'-x+1/2, y+1/2, -z+1/2'
'-x, -y, -z'
'x, -y, z-1/2'
'-x+1/2, -y+1/2, -z'
'x+1/2, -y+1/2, z-1/2'

loop_
_atom_site_label
_atom_site_type_symbol
_atom_site_fract_x
_atom_site_fract_y
_atom_site_fract_z
_atom_site_U_iso_or_equiv
_atom_site_adp_type
_atom_site_occupancy
_atom_site_site_symmetry_order
_atom_site_calc_flag
_atom_site_refinement_flags_posn
_atom_site_refinement_flags_adp
_atom_site_refinement_flags_occupancy
_atom_site_disorder_assembly
_atom_site_disorder_group
Ni1 Ni 0.000000 0.53471(7) 0.250000 0.0422(3) Uani 1 2 d S T P . .
Br1 Br 0.05046(3) 0.43953(6) 0.20407(5) 0.0801(3) Uani 1 1 d . . . . .
N1 N 0.04122(13) 0.6576(3) 0.3282(2) 0.0379(9) Uani 1 1 d . . . . .
C1 C 0.02198(16) 0.7497(4) 0.2964(3) 0.0354(11) Uani 1 1 d . . . . .
C2 C 0.03313(17) 0.8624(4) 0.3237(3) 0.0389(11) Uani 1 1 d . . . . .
C3 C 0.000000 0.9228(6) 0.250000 0.0424(17) Uani 1 2 d S T P . .
C4 C 0.000000 1.0366(6) 0.250000 0.0528(19) Uani 1 2 d S T P . .
C5 C 0.0339(2) 1.0869(5) 0.3293(4) 0.0605(15) Uani 1 1 d . . . . .
H5A H 0.035074 1.162536 0.332623 0.073 Uiso 1 1 calc R U . . .
C6 C 0.0649(2) 1.0279(5) 0.4011(4) 0.0582(15) Uani 1 1 d . . . . .
H6A H 0.086251 1.064027 0.453003 0.070 Uiso 1 1 calc R U . . .
C7 C 0.0659(2) 0.9138(5) 0.3995(3) 0.0511(13) Uani 1 1 d . . . . .
H7A H 0.088283 0.874284 0.448986 0.061 Uiso 1 1 calc R U . . .
C8 C 0.08552(17) 0.6480(4) 0.4156(3) 0.0385(11) Uani 1 1 d . . . . .
C9 C 0.13626(17) 0.6399(4) 0.4272(3) 0.0407(12) Uani 1 1 d . . . . .
C10 C 0.17657(19) 0.6253(5) 0.5110(3) 0.0545(14) Uani 1 1 d . . . . .
H10A H 0.211376 0.620044 0.521316 0.065 Uiso 1 1 calc R U . . .
C11 C 0.16744(19) 0.6182(5) 0.5798(3) 0.0528(14) Uani 1 1 d . . . . .
C12 C 0.1163(2) 0.6268(5) 0.5646(3) 0.0532(14) Uani 1 1 d . . . . .
H12A H 0.109840 0.620882 0.611045 0.064 Uiso 1 1 calc R U . . .
C13 C 0.07424(19) 0.6439(4) 0.4830(3) 0.0483(13) Uani 1 1 d . . . . .
C14 C 0.01867(19) 0.6575(5) 0.4680(3) 0.0597(15) Uani 1 1 d . . . . .
H14A H -0.005274 0.613726 0.419484 0.090 Uiso 1 1 calc R U . . .
H14B H 0.008433 0.732669 0.456053 0.090 Uiso 1 1 calc R U . . .
H14C H 0.017281 0.634986 0.518729 0.090 Uiso 1 1 calc R U . . .
C15 C 0.2120(2) 0.5981(6) 0.6718(4) 0.080(2) Uani 1 1 d . . . . .
H15A H 0.201831 0.540725 0.697509 0.120 Uiso 1 1 calc R U . . .
H15B H 0.218530 0.663471 0.705315 0.120 Uiso 1 1 calc R U . . .
H15C H 0.243750 0.577561 0.670628 0.120 Uiso 1 1 calc R U . . .
C16 C 0.14635(17) 0.6514(4) 0.3518(3) 0.0434(12) Uani 1 1 d . . . . .
H16A H 0.116565 0.615480 0.302383 0.052 Uiso 1 1 calc R U . . .
C17 C 0.14425(18) 0.7685(5) 0.3275(3) 0.0509(14) Uani 1 1 d . . . . .
C18 C 0.1133(2) 0.8000(5) 0.2423(4) 0.0620(16) Uani 1 1 d . . . . .
H18A H 0.094810 0.748673 0.199116 0.074 Uiso 1 1 calc R U . . .
C19 C 0.1100(2) 0.9149(6) 0.2213(4) 0.0753(19) Uani 1 1 d . U . . .
C20 C 0.0772(3) 0.9500(7) 0.1386(5) 0.096(2) Uani 1 1 d . . . . .
H20A H 0.057509 0.900599 0.094408 0.115 Uiso 1 1 calc R U . . .
C21 C 0.0739(4) 1.0624(9) 0.1217(7) 0.116(3) Uani 1 1 d . . . . .
H21A H 0.052293 1.088792 0.065911 0.139 Uiso 1 1 calc R U . . .
C22 C 0.1029(5) 1.1325(9) 0.1887(9) 0.125(4) Uani 1 1 d . . . . .
H22A H 0.098854 1.206420 0.175512 0.151 Uiso 1 1 calc R U . . .
C23 C 0.1343(4) 1.1077(8) 0.2659(8) 0.111(3) Uani 1 1 d . . . . .
H23 H 0.153492 1.160316 0.307391 0.133 Uiso 1 1 calc R U . . .
C24 C 0.1394(3) 0.9885(6) 0.2881(6) 0.085(2) Uani 1 1 d . U . . .
C25 C 0.1707(3) 0.9537(6) 0.3704(5) 0.079(2) Uani 1 1 d . . . . .
H25A H 0.190923 1.003287 0.414067 0.095 Uiso 1 1 calc R U . . .
C26 C 0.1722(2) 0.8476(5) 0.3887(4) 0.0597(15) Uani 1 1 d . . . . .
H26A H 0.193429 0.825795 0.445935 0.072 Uiso 1 1 calc R U . . .
C27 C 0.19632(18) 0.5941(5) 0.3654(3) 0.0492(14) Uani 1 1 d . . . . .
C28 C 0.2367(2) 0.6479(5) 0.3632(4) 0.0645(16) Uani 1 1 d . . . . .
H28A H 0.234656 0.722761 0.353890 0.077 Uiso 1 1 calc R U . . .
C29 C 0.2820(2) 0.5893(6) 0.3751(4) 0.0733(19) Uani 1 1 d . . . . .
H29A H 0.309719 0.626472 0.373894 0.088 Uiso 1 1 calc R U . . .
C30 C 0.2856(2) 0.4850(7) 0.3876(4) 0.0743(19) Uani 1 1 d . . . . .
H30A H 0.315961 0.448694 0.395302 0.089 Uiso 1 1 calc R U . . .
C31 C 0.2456(3) 0.4273(6) 0.3896(5) 0.086(2) Uani 1 1 d . . . . .
H31A H 0.248137 0.352208 0.397760 0.103 Uiso 1 1 calc R U . . .
C32 C 0.2012(2) 0.4837(6) 0.3791(4) 0.0701(17) Uani 1 1 d . . . . .
H32A H 0.174046 0.445749 0.381376 0.084 Uiso 1 1 calc R U . . .

loop_
_atom_site_aniso_label
_atom_site_aniso_U_11
_atom_site_aniso_U_22
_atom_site_aniso_U_33
_atom_site_aniso_U_23
_atom_site_aniso_U_13
_atom_site_aniso_U_12
Ni1 0.0316(5) 0.0520(6) 0.0378(5) 0.000 0.0128(4) 0.000
Br1 0.0621(4) 0.1028(6) 0.0764(5) -0.0276(4) 0.0346(4) 0.0084(3)
N1 0.0252(19) 0.052(3) 0.034(2) 0.0062(19) 0.0129(18) 0.0027(18)
C1 0.024(2) 0.053(3) 0.030(2) -0.001(2) 0.0132(19) 0.000(2)
C2 0.030(2) 0.053(3) 0.032(3) -0.005(2) 0.015(2) -0.001(2)
C3 0.032(3) 0.049(5) 0.045(4) 0.000 0.017(3) 0.000
C4 0.043(4) 0.060(5) 0.051(5) 0.000 0.020(4) 0.000
C5 0.055(3) 0.051(3) 0.070(4) -0.007(3) 0.025(3) -0.003(3)
C6 0.053(3) 0.054(4) 0.058(4) -0.019(3) 0.020(3) -0.009(3)
C7 0.039(3) 0.068(4) 0.042(3) -0.009(3) 0.017(2) -0.004(2)
C8 0.029(2) 0.050(3) 0.030(3) -0.001(2) 0.010(2) 0.000(2)
C9 0.030(2) 0.051(3) 0.032(3) 0.002(2) 0.009(2) 0.002(2)
C10 0.032(3) 0.078(4) 0.046(3) 0.010(3) 0.013(2) 0.000(2)
C11 0.035(3) 0.083(4) 0.035(3) 0.007(3) 0.013(2) -0.005(3)
C12 0.046(3) 0.077(4) 0.033(3) 0.001(3) 0.016(3) -0.004(3)
C13 0.037(3) 0.065(4) 0.041(3) 0.006(3) 0.018(2) 0.001(2)
C14 0.039(3) 0.099(5) 0.041(3) 0.003(3) 0.020(3) 0.000(3)
C15 0.048(3) 0.139(6) 0.037(3) 0.024(4) 0.009(3) -0.006(4)
C16 0.026(2) 0.065(4) 0.034(3) 0.003(2) 0.011(2) 0.002(2)
C17 0.029(2) 0.077(4) 0.049(3) 0.011(3) 0.021(2) 0.006(2)
C18 0.040(3) 0.093(5) 0.055(4) 0.020(3) 0.024(3) 0.006(3)
C19 0.053(4) 0.114(6) 0.072(4) 0.048(4) 0.040(3) 0.032(3)
C20 0.091(6) 0.116(7) 0.088(6) 0.027(5) 0.050(5) 0.019(5)
C21 0.130(8) 0.131(8) 0.118(8) 0.056(7) 0.085(7) 0.042(6)
C22 0.152(10) 0.119(8) 0.153(10) -0.001(8) 0.112(9) -0.022(7)
C23 0.105(7) 0.124(8) 0.128(8) 0.033(7) 0.077(7) 0.025(6)
C24 0.065(5) 0.092(6) 0.117(7) 0.005(5) 0.060(5) -0.006(4)
C25 0.062(4) 0.087(6) 0.094(6) 0.004(4) 0.042(4) -0.006(4)
C26 0.044(3) 0.069(4) 0.067(4) 0.007(3) 0.028(3) -0.005(3)
C27 0.029(3) 0.081(4) 0.032(3) 0.000(3) 0.010(2) 0.004(2)
C28 0.038(3) 0.091(5) 0.062(4) -0.003(3) 0.022(3) 0.001(3)
C29 0.039(3) 0.105(6) 0.072(4) -0.012(4) 0.025(3) 0.000(3)
C30 0.039(3) 0.121(6) 0.052(4) -0.011(4) 0.014(3) 0.021(4)
C31 0.068(5) 0.099(5) 0.079(5) 0.002(4) 0.027(4) 0.028(4)
C32 0.053(4) 0.078(5) 0.079(5) 0.012(4) 0.031(3) 0.011(3)

loop_
_atom_type_symbol
_atom_type_description
_atom_type_scat_dispersion_real
_atom_type_scat_dispersion_imag
_atom_type_scat_source
C C 0.0033 0.0016 'International Tables Vol C Tables 4.2.6.8 and 6.1.1.4'
H H 0.0000 0.0000 'International Tables Vol C Tables 4.2.6.8 and 6.1.1.4'
N N 0.0061 0.0033 'International Tables Vol C Tables 4.2.6.8 and 6.1.1.4'
Ni Ni 0.3393 1.1124 'International Tables Vol C Tables 4.2.6.8 and 6.1.1.4'
Br Br -0.2901 2.4595 'International Tables Vol C Tables 4.2.6.8 and 6.1.1.4'

loop_
_geom_angle_atom_site_label_1
_geom_angle_atom_site_label_2
_geom_angle_atom_site_label_3
_geom_angle
_geom_angle_site_symmetry_1
_geom_angle_site_symmetry_3
_geom_angle_publ_flag
N1 Ni1 N1 82.0(2) . 2 ?
N1 Ni1 Br1 111.33(10) . . ?
N1 Ni1 Br1 113.72(11) 2 . ?
N1 Ni1 Br1 113.72(11) . 2 ?
N1 Ni1 Br1 111.33(10) 2 2 ?
Br1 Ni1 Br1 119.03(6) . 2 ?
C1 N1 C8 120.9(4) . . ?
C1 N1 Ni1 112.6(3) . . ?
C8 N1 Ni1 126.3(3) . . ?
N1 C1 C2 136.8(4) . . ?
N1 C1 C1 115.9(3) . 2 ?
C2 C1 C1 107.2(2) . 2 ?
C7 C2 C3 120.1(5) . . ?
C7 C2 C1 134.9(5) . . ?
C3 C2 C1 104.9(4) . . ?
C2 C3 C2 115.7(6) 2 . ?
C2 C3 C4 122.2(3) 2 . ?
C2 C3 C4 122.2(3) . . ?
C3 C4 C5 116.1(4) . 2 ?
C3 C4 C5 116.1(4) . . ?
C5 C4 C5 127.7(8) 2 . ?
C6 C5 C4 121.4(6) . . ?
C6 C5 H5A 119.3 . . ?
C4 C5 H5A 119.3 . . ?
C5 C6 C7 121.8(5) . . ?
C5 C6 H6A 119.1 . . ?
C7 C6 H6A 119.1 . . ?
C2 C7 C6 118.2(5) . . ?
C2 C7 H7A 120.9 . . ?
C6 C7 H7A 120.9 . . ?
C9 C8 C13 123.4(4) . . ?
C9 C8 N1 118.8(4) . . ?
C13 C8 N1 117.8(4) . . ?
C10 C9 C8 116.4(4) . . ?
C10 C9 C16 122.7(4) . . ?
C8 C9 C16 120.9(4) . . ?
C11 C10 C9 122.6(5) . . ?
C11 C10 H10A 118.7 . . ?
C9 C10 H10A 118.7 . . ?
C12 C11 C10 118.7(5) . . ?
C12 C11 C15 119.0(5) . . ?
C10 C11 C15 122.2(5) . . ?
C11 C12 C13 121.9(5) . . ?
C11 C12 H12A 119.0 . . ?
C13 C12 H12A 119.0 . . ?
C12 C13 C8 117.0(4) . . ?
C12 C13 C14 121.3(5) . . ?
C8 C13 C14 121.7(4) . . ?
C13 C14 H14A 109.5 . . ?
C13 C14 H14B 109.5 . . ?
H14A C14 H14B 109.5 . . ?
C13 C14 H14C 109.5 . . ?
H14A C14 H14C 109.5 . . ?
H14B C14 H14C 109.5 . . ?
C11 C15 H15A 109.5 . . ?
C11 C15 H15B 109.5 . . ?
H15A C15 H15B 109.5 . . ?
C11 C15 H15C 109.5 . . ?
H15A C15 H15C 109.5 . . ?
H15B C15 H15C 109.5 . . ?
C17 C16 C9 110.3(4) . . ?
C17 C16 C27 113.2(4) . . ?
C9 C16 C27 113.4(4) . . ?
C17 C16 H16A 106.4 . . ?
C9 C16 H16A 106.4 . . ?
C27 C16 H16A 106.4 . . ?
C18 C17 C26 118.4(6) . . ?
C18 C17 C16 119.9(5) . . ?
C26 C17 C16 121.7(5) . . ?
C17 C18 C19 118.6(6) . . ?
C17 C18 H18A 120.7 . . ?
C19 C18 H18A 120.7 . . ?
C20 C19 C24 121.2(8) . . ?
C20 C19 C18 120.3(8) . . ?
C24 C19 C18 118.5(6) . . ?
C19 C20 C21 118.4(9) . . ?
C19 C20 H20A 120.8 . . ?
C21 C20 H20A 120.8 . . ?
C22 C21 C20 119.0(9) . . ?
C22 C21 H21A 120.5 . . ?
C20 C21 H21A 120.5 . . ?
C23 C22 C21 126.9(12) . . ?
C23 C22 H22A 116.6 . . ?
C21 C22 H22A 116.6 . . ?
C22 C23 C24 116.7(11) . . ?
C22 C23 H23 121.7 . . ?
C24 C23 H23 121.7 . . ?
C25 C24 C19 121.0(7) . . ?
C25 C24 C23 121.1(9) . . ?
C19 C24 C23 117.8(8) . . ?
C26 C25 C24 119.5(7) . . ?
C26 C25 H25A 120.2 . . ?
C24 C25 H25A 120.2 . . ?
C25 C26 C17 123.9(6) . . ?
C25 C26 H26A 118.1 . . ?
C17 C26 H26A 118.1 . . ?
C28 C27 C32 118.0(5) . . ?
C28 C27 C16 122.2(5) . . ?
C32 C27 C16 119.7(5) . . ?
C27 C28 C29 119.4(6) . . ?
C27 C28 H28A 120.3 . . ?
C29 C28 H28A 120.3 . . ?
C30 C29 C28 121.4(6) . . ?
C30 C29 H29A 119.3 . . ?
C28 C29 H29A 119.3 . . ?
C29 C30 C31 121.1(6) . . ?
C29 C30 H30A 119.4 . . ?
C31 C30 H30A 119.4 . . ?
C30 C31 C32 118.2(7) . . ?
C30 C31 H31A 120.9 . . ?
C32 C31 H31A 120.9 . . ?
C27 C32 C31 121.8(6) . . ?
C27 C32 H32A 119.1 . . ?
C31 C32 H32A 119.1 . . ?

loop_
_geom_bond_atom_site_label_1
_geom_bond_atom_site_label_2
_geom_bond_distance
_geom_bond_site_symmetry_2
_geom_bond_publ_flag
Ni1 N1 2.019(4) . ?
Ni1 N1 2.019(4) 2 ?
Ni1 Br1 2.3277(8) . ?
Ni1 Br1 2.3277(8) 2 ?
N1 C1 1.278(6) . ?
N1 C8 1.464(6) . ?
C1 C2 1.463(7) . ?
C1 C1 1.520(8) 2 ?
C2 C7 1.373(7) . ?
C2 C3 1.409(6) . ?
C3 C4 1.412(10) . ?
C4 C5 1.415(7) 2 ?
C4 C5 1.415(7) . ?
C5 C6 1.365(8) . ?
C5 H5A 0.9400 . ?
C6 C7 1.417(7) . ?
C6 H6A 0.9400 . ?
C7 H7A 0.9400 . ?
C8 C9 1.392(6) . ?
C8 C13 1.398(7) . ?
C9 C10 1.390(7) . ?
C9 C16 1.522(7) . ?
C10 C11 1.383(7) . ?
C10 H10A 0.9400 . ?
C11 C12 1.382(7) . ?
C11 C15 1.537(7) . ?
C12 C13 1.387(7) . ?
C12 H12A 0.9400 . ?
C13 C14 1.515(6) . ?
C14 H14A 0.9700 . ?
C14 H14B 0.9700 . ?
C14 H14C 0.9700 . ?
C15 H15A 0.9700 . ?
C15 H15B 0.9700 . ?
C15 H15C 0.9700 . ?
C16 C17 1.509(8) . ?
C16 C27 1.529(6) . ?
C16 H16A 0.9900 . ?
C17 C18 1.393(7) . ?
C17 C26 1.397(8) . ?
C18 C19 1.465(9) . ?
C18 H18A 0.9400 . ?
C19 C20 1.381(10) . ?
C19 C24 1.410(10) . ?
C20 C21 1.420(11) . ?
C20 H20A 0.9400 . ?
C21 C22 1.384(13) . ?
C21 H21A 0.9400 . ?
C22 C23 1.264(13) . ?
C22 H22A 0.9400 . ?
C23 C24 1.520(12) . ?
C23 H23 0.9400 . ?
C24 C25 1.367(10) . ?
C25 C26 1.351(9) . ?
C25 H25A 0.9400 . ?
C26 H26A 0.9400 . ?
C27 C28 1.371(7) . ?
C27 C32 1.386(8) . ?
C28 C29 1.427(8) . ?
C28 H28A 0.9400 . ?
C29 C30 1.309(9) . ?
C29 H29A 0.9400 . ?
C30 C31 1.385(10) . ?
C30 H30A 0.9400 . ?
C31 C32 1.399(9) . ?
C31 H31A 0.9400 . ?
C32 H32A 0.9400 . ?

loop_
_platon_squeeze_void_nr
_platon_squeeze_void_average_x
_platon_squeeze_void_average_y
_platon_squeeze_void_average_z
_platon_squeeze_void_volume
_platon_squeeze_void_count_electrons
1 0.250 0.250 0.500 332.0 66.0
2 0.750 0.250 0.000 332.1 66.3
3 0.250 0.750 0.000 332.1 66.3
4 0.750 0.750 0.500 332.0 66.0
